data_7160854
loop_
_publ_author_name
'Hotynchan, Andrii'
'Polishchuk, Vladyslav'
'Shishkina, Svitlana V.'
'Kulinich, Andrii Volodymyrovych'
'Kovtun, Yuriy P.'

_publ_section_title
;
 1,7-Dithienyl BODIPYs: Do Thienyls Outperform Phenyls?
;
_journal_name_full 'Organic &amp; Biomolecular Chemistry'
_journal_paper_doi 10.1039/D5OB01656H
_journal_year 2025
_chemical_formula_moiety 'C25 H23 B F2 N2 O4 S2'
_chemical_formula_sum 'C25 H23 B F2 N2 O4 S2'
_chemical_formula_weight 528.38
_space_group_crystal_system monoclinic
_space_group_IT_number 14
_space_group_name_Hall '-P 2ybc'
_space_group_name_H-M_alt 'P 1 21/c 1'
_atom_sites_solution_hydrogens geom
_atom_sites_solution_primary dual
_audit_creation_date 2024-11-06
_audit_creation_method
;
Olex2 1.5
(compiled 2024.02.16 svn.r378c4104 for OlexSys, GUI svn.r6928)
;
_audit_update_record
;
2025-09-15 deposited with the CCDC.	2025-11-19 downloaded from the CCDC.
;
_cell_angle_alpha 90
_cell_angle_beta 91.235(16)
_cell_angle_gamma 90
_cell_formula_units_Z 8
_cell_length_a 19.774(5)
_cell_length_b 8.0609(19)
_cell_length_c 30.271(7)
_cell_measurement_reflns_used 619
_cell_measurement_temperature 173(2)
_cell_measurement_theta_max 12.77
_cell_measurement_theta_min 2.86
_cell_volume 4824(2)
_computing_molecular_graphics 'Olex2 1.5 (Dolomanov et al., 2009)'
_computing_publication_material 'Olex2 1.5 (Dolomanov et al., 2009)'
_computing_structure_refinement 'SHELXL 2016/6 (Sheldrick, 2015)'
_computing_structure_solution 'SHELXT  (Sheldrick, 2015)'
_diffrn_ambient_temperature 173(2)
_diffrn_measured_fraction_theta_full 0.999
_diffrn_measured_fraction_theta_max 0.999
_diffrn_measurement_device_type 'Bruker APEX-II CCD'
_diffrn_measurement_method '\f and \w scans'
_diffrn_radiation_type MoK\a
_diffrn_radiation_wavelength 0.71073
_diffrn_reflns_av_unetI/netI 0.3640
_diffrn_reflns_Laue_measured_fraction_full 0.999
_diffrn_reflns_Laue_measured_fraction_max 0.999
_diffrn_reflns_limit_h_max 23
_diffrn_reflns_limit_h_min -23
_diffrn_reflns_limit_k_max 9
_diffrn_reflns_limit_k_min 0
_diffrn_reflns_limit_l_max 35
_diffrn_reflns_limit_l_min 0
_diffrn_reflns_number 8498
_diffrn_reflns_point_group_measured_fraction_full 0.999
_diffrn_reflns_point_group_measured_fraction_max 0.999
_diffrn_reflns_theta_full 25.000
_diffrn_reflns_theta_max 25.000
_diffrn_reflns_theta_min 1.030
_diffrn_source_current 30.0
_diffrn_source_power 1.2
_diffrn_source_voltage 40.0
_diffrn_standards_number 0
_exptl_absorpt_coefficient_mu 0.273
_exptl_absorpt_correction_type none
_exptl_crystal_colour red
_exptl_crystal_colour_primary red
_exptl_crystal_density_diffrn 1.455
_exptl_crystal_description plate
_exptl_crystal_F_000 2192
_exptl_crystal_size_max 0.26
_exptl_crystal_size_mid 0.1
_exptl_crystal_size_min 0.05
_refine_diff_density_max 0.526
_refine_diff_density_min -0.378
_refine_diff_density_rms 0.098
_refine_ls_extinction_method none
_refine_ls_goodness_of_fit_ref 1.010
_refine_ls_hydrogen_treatment constr
_refine_ls_matrix_type full
_refine_ls_number_parameters 622
_refine_ls_number_reflns 8498
_refine_ls_number_restraints 0
_refine_ls_restrained_S_all 1.010
_refine_ls_R_factor_all 0.3027
_refine_ls_R_factor_gt 0.1162
_refine_ls_shift/su_max 0.001
_refine_ls_shift/su_mean 0.000
_refine_ls_structure_factor_coef Fsqd
_refine_ls_weighting_details 'w=1/[\s^2^(Fo^2^)+(0.0905P)^2^] where P=(Fo^2^+2Fc^2^)/3'
_refine_ls_weighting_scheme calc
_refine_ls_wR_factor_gt 0.2187
_refine_ls_wR_factor_ref 0.2882
_reflns_Friedel_coverage 0.000
_reflns_number_gt 3061
_reflns_number_total 8498
_reflns_threshold_expression 'I > 2\s(I)'
_cod_data_source_file d5ob01656h2.cif
_cod_data_source_block 14
_cod_original_cell_volume 4824.1(19)
_cod_database_code 7160854
_shelx_shelxl_version_number 2016/6
_shelx_space_group_comment
;
The symmetry employed for this shelxl refinement is uniquely defined
by the following loop, which should always be used as a source of
symmetry information in preference to the above space-group names.
They are only intended as comments.
;
_olex2_refinement_description
;
1. Twinned data refinement
 Scales: 0.922(3)
 0.078(3)
2. Fixed Uiso
 At 1.2 times of:
  All C(H) groups, All C(H,H) groups
 At 1.5 times of:
  All C(H,H,H) groups
3. Uiso/Uaniso restraints and constraints
Uanis(C9A) = Uanis(C8A) = Uanis(C7A)
Uanis(C12A) = Uanis(C13A)
Uanis(B1A) = Uanis(N2A)
Uanis(B1B) = Uanis(N2B)
Uanis(C3A) = Uanis(C12A) = Uanis(C13A)
4.a Secondary CH2 refined with riding coordinates:
 C21A(H21A,H21B), C24A(H24A,H24B), C21B(H21C,H21D), C24B(H24C,H24D)
4.b Aromatic/amide H refined with riding coordinates:
 C5A(H5A), C13A(H13A), C14A(H14A), C15A(H15A), C17A(H17A), C18A(H18A),
 C19A(H19A), C5B(H5B), C13B(H13B), C14B(H14B), C15B(H15B), C17B(H17B),
 C18B(H18B), C19B(H19B)
4.c Idealised Me refined as rotating group:
 C10A(H10A,H10B,H10C), C11A(H11A,H11B,H11C), C22A(H22A,H22B,H22C), C25A(H25A,
 H25B,H25C), C10B(H10D,H10E,H10F), C11B(H11D,H11E,H11F), C22B(H22D,H22E,H22F),
 C25B(H25D,H25E,H25F)
;
_olex2_submission_special_instructions 'No special instructions were received'

loop_
_space_group_symop_operation_xyz
'x, y, z'
'-x, y+1/2, -z+1/2'
'-x, -y, -z'
'x, -y-1/2, z-1/2'

loop_
_atom_site_label
_atom_site_type_symbol
_atom_site_fract_x
_atom_site_fract_y
_atom_site_fract_z
_atom_site_U_iso_or_equiv
_atom_site_adp_type
_atom_site_occupancy
_atom_site_site_symmetry_order
_atom_site_calc_flag
_atom_site_refinement_flags_posn
_atom_site_refinement_flags_adp
_atom_site_refinement_flags_occupancy
_atom_site_disorder_assembly
_atom_site_disorder_group
S1A S 0.38407(14) 0.3620(4) 0.56488(9) 0.0446(9) Uani 1 1 d . . . . .
S2A S 0.39948(13) 0.2966(4) 0.36864(9) 0.0431(9) Uani 1 1 d . . . . .
F1A F 0.0666(3) 0.2827(7) 0.46786(18) 0.0377(16) Uani 1 1 d . . . . .
F2A F 0.1019(3) 0.5509(7) 0.46579(18) 0.0390(16) Uani 1 1 d . . . . .
O1A O 0.2276(3) 0.3853(11) 0.6628(2) 0.058(3) Uani 1 1 d . . . . .
O2A O 0.1173(3) 0.3989(9) 0.6517(2) 0.038(2) Uani 1 1 d . . . . .
O3A O 0.1821(4) 0.3059(13) 0.2952(3) 0.082(3) Uani 1 1 d . . . . .
O4A O 0.2794(4) 0.1803(12) 0.3111(2) 0.063(3) Uani 1 1 d . . . . .
N1A N 0.1594(4) 0.3659(10) 0.5166(3) 0.032(2) Uani 1 1 d . . . . .
N2A N 0.1735(4) 0.3459(10) 0.4341(2) 0.0291(18) Uani 1 1 d . . . . .
C1A C 0.1341(5) 0.3871(13) 0.5567(3) 0.028(3) Uani 1 1 d . . . . .
C2A C 0.1855(5) 0.3615(13) 0.5893(3) 0.028(3) Uani 1 1 d . . . . .
C3A C 0.2449(5) 0.3226(13) 0.5678(3) 0.0264(15) Uani 1 1 d . . . . .
C4A C 0.2276(5) 0.3209(13) 0.5224(3) 0.032(3) Uani 1 1 d . . . . .
C5A C 0.2641(5) 0.2788(12) 0.4856(3) 0.026(3) Uani 1 1 d . . . . .
H5A H 0.309492 0.242756 0.490117 0.032 Uiso 1 1 calc R U . . .
C6A C 0.2393(5) 0.2855(12) 0.4436(3) 0.024(2) Uani 1 1 d . . . . .
C7A C 0.2692(5) 0.2532(12) 0.4031(3) 0.0273(15) Uani 1 1 d . . . . .
C8A C 0.2223(5) 0.2920(12) 0.3695(3) 0.0273(15) Uani 1 1 d . . . . .
C9A C 0.1627(5) 0.3498(12) 0.3905(3) 0.0273(15) Uani 1 1 d . . . . .
C10A C 0.0617(4) 0.4275(14) 0.5623(3) 0.036(3) Uani 1 1 d . . . . .
H10A H 0.039776 0.442172 0.533201 0.053 Uiso 1 1 calc R U . . .
H10B H 0.057749 0.530275 0.579353 0.053 Uiso 1 1 calc R U . . .
H10C H 0.039590 0.336847 0.578012 0.053 Uiso 1 1 calc R U . . .
C11A C 0.0993(5) 0.4068(14) 0.3688(4) 0.047(3) Uani 1 1 d . . . . .
H11A H 0.109702 0.490946 0.346562 0.070 Uiso 1 1 calc R U . . .
H11B H 0.069650 0.454730 0.390917 0.070 Uiso 1 1 calc R U . . .
H11C H 0.076608 0.312480 0.354417 0.070 Uiso 1 1 calc R U . . .
C12A C 0.3112(4) 0.2765(13) 0.5863(3) 0.0264(15) Uani 1 1 d . . . . .
C13A C 0.3267(5) 0.1676(13) 0.6205(3) 0.0264(15) Uani 1 1 d . . . . .
H13A H 0.294376 0.107255 0.636738 0.032 Uiso 1 1 calc R U . . .
C14A C 0.3987(6) 0.1590(15) 0.6279(3) 0.051(4) Uani 1 1 d . . . . .
H14A H 0.419270 0.092195 0.650245 0.061 Uiso 1 1 calc R U . . .
C15A C 0.4345(6) 0.2542(15) 0.6002(4) 0.048(3) Uani 1 1 d . . . . .
H15A H 0.482495 0.259920 0.600480 0.058 Uiso 1 1 calc R U . . .
C16A C 0.3403(4) 0.1968(13) 0.4007(3) 0.026(3) Uani 1 1 d . . . . .
C17A C 0.3708(5) 0.0807(14) 0.4268(3) 0.035(3) Uani 1 1 d . . . . .
H17A H 0.347653 0.015288 0.447762 0.042 Uiso 1 1 calc R U . . .
C18A C 0.4414(5) 0.0681(14) 0.4193(4) 0.038(3) Uani 1 1 d . . . . .
H18A H 0.470197 -0.009814 0.433902 0.045 Uiso 1 1 calc R U . . .
C19A C 0.4631(5) 0.1784(15) 0.3893(3) 0.040(3) Uani 1 1 d . . . . .
H19A H 0.508824 0.188421 0.380802 0.047 Uiso 1 1 calc R U . . .
C20A C 0.1801(5) 0.3799(15) 0.6371(4) 0.040(3) Uani 1 1 d . . . . .
C21A C 0.1111(5) 0.4103(15) 0.6989(3) 0.044(3) Uani 1 1 d . . . . .
H21A H 0.136948 0.506754 0.710492 0.053 Uiso 1 1 calc R U . . .
H21B H 0.129050 0.308596 0.713308 0.053 Uiso 1 1 calc R U . . .
C22A C 0.0373(5) 0.430(2) 0.7081(4) 0.079(5) Uani 1 1 d . . . . .
H22A H 0.020679 0.533707 0.694862 0.119 Uiso 1 1 calc R U . . .
H22B H 0.030856 0.433290 0.740125 0.119 Uiso 1 1 calc R U . . .
H22C H 0.012074 0.336317 0.695390 0.119 Uiso 1 1 calc R U . . .
C23A C 0.2241(6) 0.2670(14) 0.3220(3) 0.038(3) Uani 1 1 d . . . . .
C24A C 0.2905(6) 0.1488(17) 0.2649(3) 0.063(4) Uani 1 1 d . . . . .
H24A H 0.318033 0.046982 0.261792 0.075 Uiso 1 1 calc R U . . .
H24B H 0.246542 0.130320 0.249431 0.075 Uiso 1 1 calc R U . . .
C25A C 0.3246(7) 0.2850(16) 0.2449(4) 0.075(4) Uani 1 1 d . . . . .
H25A H 0.342555 0.249993 0.216457 0.112 Uiso 1 1 calc R U . . .
H25B H 0.361828 0.321938 0.264367 0.112 Uiso 1 1 calc R U . . .
H25C H 0.292634 0.376629 0.240141 0.112 Uiso 1 1 calc R U . . .
B1A B 0.1224(6) 0.3895(17) 0.4697(4) 0.0291(18) Uani 1 1 d . . . . .
S1B S 0.41394(14) 0.8130(4) 0.72735(10) 0.0499(10) Uani 1 1 d . . . . .
S2B S 0.39939(13) 0.8289(4) 0.53500(9) 0.0406(9) Uani 1 1 d . . . . .
F1B F 0.1166(3) 1.0426(8) 0.61581(19) 0.0452(17) Uani 1 1 d . . . . .
F2B F 0.0815(2) 0.7777(7) 0.61678(17) 0.0377(16) Uani 1 1 d . . . . .
O1B O 0.1847(4) 0.7749(13) 0.7910(3) 0.080(3) Uani 1 1 d . . . . .
O2B O 0.2964(3) 0.7803(10) 0.7876(2) 0.050(2) Uani 1 1 d . . . . .
O3B O 0.2379(4) 0.7807(13) 0.4263(2) 0.079(3) Uani 1 1 d . . . . .
O4B O 0.1386(3) 0.8987(9) 0.4355(2) 0.038(2) Uani 1 1 d . . . . .
N1B N 0.1873(4) 0.8425(10) 0.6529(3) 0.029(2) Uani 1 1 d . . . . .
N2B N 0.1755(4) 0.8474(10) 0.5704(2) 0.0262(17) Uani 1 1 d . . . . .
C1B C 0.1754(5) 0.8497(13) 0.6963(3) 0.029(3) Uani 1 1 d . . . . .
C2B C 0.2344(5) 0.8045(14) 0.7209(3) 0.035(3) Uani 1 1 d . . . . .
C3B C 0.2841(5) 0.7636(12) 0.6907(3) 0.027(3) Uani 1 1 d . . . . .
C4B C 0.2535(5) 0.7847(12) 0.6486(3) 0.025(3) Uani 1 1 d . . . . .
C5B C 0.2800(5) 0.7669(13) 0.6078(3) 0.027(3) Uani 1 1 d . . . . .
H5B H 0.325486 0.730607 0.605768 0.032 Uiso 1 1 calc R U . . .
C6B C 0.2440(5) 0.7988(12) 0.5692(3) 0.026(3) Uani 1 1 d . . . . .
C7B C 0.2608(5) 0.7890(13) 0.5236(3) 0.031(3) Uani 1 1 d . . . . .
C8B C 0.2027(5) 0.8310(13) 0.4987(3) 0.028(3) Uani 1 1 d . . . . .
C9B C 0.1519(5) 0.8628(13) 0.5289(3) 0.032(3) Uani 1 1 d . . . . .
C10B C 0.1087(5) 0.9071(15) 0.7136(3) 0.046(3) Uani 1 1 d . . . . .
H10D H 0.085235 0.973996 0.691043 0.069 Uiso 1 1 calc R U . . .
H10E H 0.116512 0.974227 0.740245 0.069 Uiso 1 1 calc R U . . .
H10F H 0.080978 0.810546 0.720862 0.069 Uiso 1 1 calc R U . . .
C11B C 0.0788(4) 0.9106(13) 0.5197(3) 0.030(3) Uani 1 1 d . . . . .
H11D H 0.054982 0.919241 0.547693 0.044 Uiso 1 1 calc R U . . .
H11E H 0.056976 0.825754 0.501100 0.044 Uiso 1 1 calc R U . . .
H11F H 0.077046 1.017746 0.504424 0.044 Uiso 1 1 calc R U . . .
C12B C 0.3537(5) 0.7050(14) 0.6977(3) 0.032(3) Uani 1 1 d . . . . .
C13B C 0.3807(5) 0.5656(14) 0.6789(3) 0.032(3) Uani 1 1 d . . . . .
H13B H 0.356282 0.490454 0.660371 0.038 Uiso 1 1 calc R U . . .
C14B C 0.4504(6) 0.5494(16) 0.6911(3) 0.046(3) Uani 1 1 d . . . . .
H14B H 0.477601 0.459901 0.681467 0.055 Uiso 1 1 calc R U . . .
C15B C 0.4737(5) 0.6673(17) 0.7166(4) 0.047(3) Uani 1 1 d . . . . .
H15B H 0.518859 0.671590 0.727881 0.057 Uiso 1 1 calc R U . . .
C16B C 0.3302(5) 0.7449(13) 0.5086(3) 0.028(3) Uani 1 1 d . . . . .
C17B C 0.3476(4) 0.6399(13) 0.4741(3) 0.029(3) Uani 1 1 d . . . . .
H17B H 0.316461 0.585478 0.454606 0.035 Uiso 1 1 calc R U . . .
C18B C 0.4191(6) 0.6268(14) 0.4724(3) 0.041(3) Uani 1 1 d . . . . .
H18B H 0.441356 0.558214 0.451768 0.050 Uiso 1 1 calc R U . . .
C19B C 0.4537(5) 0.7218(14) 0.5033(3) 0.035(3) Uani 1 1 d . . . . .
H19B H 0.501525 0.726412 0.506442 0.042 Uiso 1 1 calc R U . . .
C20B C 0.2349(6) 0.7866(16) 0.7690(4) 0.051(3) Uani 1 1 d . . . . .
C21B C 0.3026(6) 0.7609(16) 0.8348(3) 0.055(4) Uani 1 1 d . . . . .
H21C H 0.277025 0.661972 0.844269 0.066 Uiso 1 1 calc R U . . .
H21D H 0.283727 0.859360 0.849741 0.066 Uiso 1 1 calc R U . . .
C22B C 0.3744(5) 0.7419(16) 0.8472(3) 0.052(4) Uani 1 1 d . . . . .
H22D H 0.392403 0.642067 0.833136 0.078 Uiso 1 1 calc R U . . .
H22E H 0.379231 0.731726 0.879328 0.078 Uiso 1 1 calc R U . . .
H22F H 0.399613 0.839244 0.837212 0.078 Uiso 1 1 calc R U . . .
C23B C 0.1961(5) 0.8376(14) 0.4510(4) 0.033(3) Uani 1 1 d . . . . .
C24B C 0.1290(5) 0.9027(14) 0.3876(3) 0.040(3) Uani 1 1 d . . . . .
H24C H 0.139785 0.793164 0.374719 0.048 Uiso 1 1 calc R U . . .
H24D H 0.159071 0.986860 0.374499 0.048 Uiso 1 1 calc R U . . .
C25B C 0.0564(5) 0.9459(17) 0.3783(4) 0.065(4) Uani 1 1 d . . . . .
H25D H 0.047989 0.949047 0.346295 0.097 Uiso 1 1 calc R U . . .
H25E H 0.046528 1.054843 0.390999 0.097 Uiso 1 1 calc R U . . .
H25F H 0.027242 0.862054 0.391551 0.097 Uiso 1 1 calc R U . . .
B1B B 0.1378(6) 0.8776(16) 0.6149(4) 0.0262(17) Uani 1 1 d . . . . .

loop_
_atom_site_aniso_label
_atom_site_aniso_U_11
_atom_site_aniso_U_22
_atom_site_aniso_U_33
_atom_site_aniso_U_23
_atom_site_aniso_U_13
_atom_site_aniso_U_12
S1A 0.0342(17) 0.058(3) 0.0421(18) 0.0058(16) 0.0018(14) -0.0017(16)
S2A 0.0358(17) 0.050(2) 0.0440(18) 0.0077(16) 0.0059(14) 0.0034(17)
F1A 0.033(3) 0.029(4) 0.052(4) -0.003(3) 0.004(3) -0.008(3)
F2A 0.043(4) 0.024(4) 0.050(4) 0.007(3) 0.006(3) 0.007(3)
O1A 0.024(4) 0.106(8) 0.045(5) -0.012(5) 0.013(4) 0.002(5)
O2A 0.032(5) 0.043(6) 0.041(5) -0.007(4) 0.007(4) 0.008(4)
O3A 0.075(6) 0.129(10) 0.041(5) -0.015(6) -0.026(5) 0.055(6)
O4A 0.046(5) 0.118(9) 0.024(4) -0.014(5) 0.005(4) 0.000(5)
N1A 0.032(5) 0.019(6) 0.046(6) 0.002(4) 0.005(4) -0.007(4)
N2A 0.036(5) 0.022(5) 0.028(4) 0.004(3) 0.002(3) -0.002(4)
C1A 0.032(7) 0.024(8) 0.028(6) -0.007(5) 0.004(5) -0.007(5)
C2A 0.030(6) 0.028(8) 0.027(6) -0.005(5) -0.008(5) -0.017(5)
C3A 0.027(3) 0.029(5) 0.023(3) -0.009(3) 0.006(3) -0.005(3)
C4A 0.025(6) 0.029(8) 0.042(7) -0.010(6) 0.007(5) -0.007(6)
C5A 0.023(6) 0.019(7) 0.038(7) -0.006(5) 0.002(5) -0.009(5)
C6A 0.037(6) 0.007(7) 0.027(6) 0.000(5) 0.000(5) -0.002(5)
C7A 0.041(4) 0.008(4) 0.033(4) 0.003(3) 0.002(3) 0.002(3)
C8A 0.041(4) 0.008(4) 0.033(4) 0.003(3) 0.002(3) 0.002(3)
C9A 0.041(4) 0.008(4) 0.033(4) 0.003(3) 0.002(3) 0.002(3)
C10A 0.018(6) 0.041(9) 0.048(7) 0.001(6) 0.001(5) -0.005(6)
C11A 0.033(7) 0.048(9) 0.058(8) 0.016(7) -0.011(6) -0.012(6)
C12A 0.027(3) 0.029(5) 0.023(3) -0.009(3) 0.006(3) -0.005(3)
C13A 0.027(3) 0.029(5) 0.023(3) -0.009(3) 0.006(3) -0.005(3)
C14A 0.087(10) 0.040(9) 0.025(6) 0.008(6) 0.003(6) 0.037(8)
C15A 0.048(7) 0.044(10) 0.052(8) -0.021(7) -0.008(6) 0.007(7)
C16A 0.020(5) 0.038(8) 0.019(5) -0.009(5) -0.004(4) -0.011(6)
C17A 0.031(7) 0.044(9) 0.030(6) 0.002(6) -0.006(5) 0.008(6)
C18A 0.035(7) 0.019(8) 0.058(8) -0.009(6) -0.018(6) 0.016(6)
C19A 0.024(6) 0.050(10) 0.045(7) 0.008(6) 0.008(5) 0.001(6)
C20A 0.016(6) 0.046(9) 0.057(8) 0.005(6) 0.003(6) -0.015(6)
C21A 0.036(7) 0.073(10) 0.024(6) -0.016(6) 0.009(5) -0.011(7)
C22A 0.039(8) 0.139(16) 0.061(9) -0.012(9) 0.014(7) -0.001(8)
C23A 0.047(8) 0.039(9) 0.029(7) -0.001(6) 0.012(6) 0.013(7)
C24A 0.080(9) 0.080(12) 0.030(7) -0.016(7) 0.026(6) -0.014(8)
C25A 0.147(13) 0.042(10) 0.035(7) -0.008(7) 0.012(8) -0.034(10)
B1A 0.036(5) 0.022(5) 0.028(4) 0.004(3) 0.002(3) -0.002(4)
S1B 0.0418(18) 0.060(3) 0.047(2) -0.0064(17) -0.0011(15) -0.0001(18)
S2B 0.0319(16) 0.051(2) 0.0388(17) -0.0032(16) 0.0044(13) -0.0035(16)
F1B 0.051(4) 0.031(5) 0.054(4) -0.004(3) -0.004(3) 0.015(3)
F2B 0.033(3) 0.040(4) 0.040(4) 0.003(3) -0.003(3) -0.011(3)
O1B 0.054(6) 0.144(10) 0.043(5) 0.008(6) 0.012(4) 0.016(6)
O2B 0.038(5) 0.087(7) 0.025(4) 0.008(4) 0.001(3) 0.007(5)
O3B 0.035(5) 0.166(11) 0.035(5) 0.005(6) -0.005(4) 0.022(6)
O4B 0.046(5) 0.032(5) 0.035(4) 0.003(4) -0.004(4) 0.001(4)
N1B 0.028(5) 0.023(6) 0.035(5) 0.000(4) 0.005(4) -0.005(4)
N2B 0.035(5) 0.015(5) 0.028(4) 0.002(3) -0.002(3) 0.000(4)
C1B 0.030(6) 0.025(8) 0.033(7) -0.007(5) 0.001(5) -0.012(5)
C2B 0.050(7) 0.032(8) 0.024(6) 0.003(5) 0.000(5) 0.005(6)
C3B 0.039(7) 0.021(7) 0.021(6) -0.003(5) 0.003(5) -0.014(6)
C4B 0.030(6) 0.016(7) 0.030(6) 0.002(5) -0.003(5) -0.005(5)
C5B 0.020(5) 0.037(8) 0.022(6) 0.014(5) 0.000(5) 0.000(5)
C6B 0.026(6) 0.011(7) 0.043(7) -0.005(5) 0.004(5) -0.005(5)
C7B 0.030(6) 0.029(8) 0.032(6) 0.006(5) -0.006(5) -0.017(6)
C8B 0.034(6) 0.025(8) 0.025(6) 0.001(5) 0.016(5) -0.015(6)
C9B 0.035(7) 0.028(8) 0.034(7) 0.000(5) 0.003(5) -0.009(6)
C10B 0.045(7) 0.058(10) 0.037(7) 0.001(6) 0.016(6) 0.015(7)
C11B 0.020(6) 0.024(8) 0.044(7) 0.001(5) 0.003(5) 0.001(5)
C12B 0.033(6) 0.043(9) 0.020(6) -0.003(5) 0.005(5) 0.006(6)
C13B 0.021(6) 0.048(9) 0.026(6) -0.002(6) -0.007(5) 0.005(6)
C14B 0.062(9) 0.042(9) 0.035(7) 0.003(6) -0.002(6) 0.020(7)
C15B 0.030(7) 0.068(11) 0.044(7) 0.003(7) -0.007(6) 0.001(7)
C16B 0.030(6) 0.031(8) 0.024(6) 0.003(5) 0.001(5) 0.001(5)
C17B 0.016(6) 0.039(8) 0.033(6) 0.010(6) 0.006(5) 0.001(5)
C18B 0.064(8) 0.026(8) 0.035(7) 0.002(6) 0.018(6) 0.007(7)
C19B 0.026(6) 0.035(8) 0.045(7) 0.000(6) 0.006(5) -0.003(6)
C20B 0.048(8) 0.051(10) 0.055(8) 0.002(7) 0.028(7) 0.003(7)
C21B 0.060(8) 0.073(11) 0.032(7) 0.018(7) 0.006(6) 0.012(8)
C22B 0.057(8) 0.069(11) 0.031(7) 0.002(6) -0.010(6) -0.005(7)
C23B 0.016(6) 0.037(9) 0.046(7) 0.004(6) 0.007(6) -0.003(6)
C24B 0.038(7) 0.046(9) 0.035(7) 0.006(6) 0.001(5) 0.003(6)
C25B 0.048(8) 0.076(12) 0.071(10) 0.002(8) 0.002(7) 0.001(8)
B1B 0.035(5) 0.015(5) 0.028(4) 0.002(3) -0.002(3) 0.000(4)

loop_
_atom_type_symbol
_atom_type_description
_atom_type_scat_dispersion_real
_atom_type_scat_dispersion_imag
_atom_type_scat_source
C C 0.0033 0.0016 'International Tables Vol C Tables 4.2.6.8 and 6.1.1.4'
H H 0.0000 0.0000 'International Tables Vol C Tables 4.2.6.8 and 6.1.1.4'
B B 0.0013 0.0007 'International Tables Vol C Tables 4.2.6.8 and 6.1.1.4'
F F 0.0171 0.0103 'International Tables Vol C Tables 4.2.6.8 and 6.1.1.4'
N N 0.0061 0.0033 'International Tables Vol C Tables 4.2.6.8 and 6.1.1.4'
O O 0.0106 0.0060 'International Tables Vol C Tables 4.2.6.8 and 6.1.1.4'
S S 0.1246 0.1234 'International Tables Vol C Tables 4.2.6.8 and 6.1.1.4'

loop_
_geom_angle_atom_site_label_1
_geom_angle_atom_site_label_2
_geom_angle_atom_site_label_3
_geom_angle
_geom_angle_site_symmetry_1
_geom_angle_site_symmetry_3
_geom_angle_publ_flag
C15A S1A C12A 92.5(6) . . ?
C19A S2A C16A 92.1(5) . . ?
C20A O2A C21A 115.7(8) . . ?
C23A O4A C24A 118.2(9) . . ?
C1A N1A C4A 107.3(8) . . ?
C1A N1A B1A 128.4(8) . . ?
C4A N1A B1A 124.3(8) . . ?
C6A N2A B1A 123.7(8) . . ?
C9A N2A C6A 109.7(8) . . ?
C9A N2A B1A 126.5(8) . . ?
N1A C1A C2A 109.7(8) . . ?
N1A C1A C10A 121.0(9) . . ?
C2A C1A C10A 129.3(9) . . ?
C1A C2A C20A 127.5(9) . . ?
C3A C2A C1A 107.9(8) . . ?
C3A C2A C20A 124.6(9) . . ?
C2A C3A C4A 105.6(8) . . ?
C2A C3A C12A 129.6(9) . . ?
C4A C3A C12A 124.6(9) . . ?
N1A C4A C3A 109.3(8) . . ?
C5A C4A N1A 118.7(9) . . ?
C5A C4A C3A 131.9(9) . . ?
C4A C5A H5A 117.9 . . ?
C6A C5A C4A 124.2(9) . . ?
C6A C5A H5A 117.9 . . ?
C5A C6A N2A 121.2(8) . . ?
C5A C6A C7A 131.6(9) . . ?
C7A C6A N2A 107.0(8) . . ?
C6A C7A C8A 108.0(8) . . ?
C6A C7A C16A 121.5(9) . . ?
C8A C7A C16A 130.4(9) . . ?
C7A C8A C9A 106.8(9) . . ?
C7A C8A C23A 131.3(9) . . ?
C9A C8A C23A 121.6(9) . . ?
N2A C9A C8A 108.4(9) . . ?
N2A C9A C11A 124.5(9) . . ?
C8A C9A C11A 127.1(9) . . ?
C1A C10A H10A 109.5 . . ?
C1A C10A H10B 109.5 . . ?
C1A C10A H10C 109.5 . . ?
H10A C10A H10B 109.5 . . ?
H10A C10A H10C 109.5 . . ?
H10B C10A H10C 109.5 . . ?
C9A C11A H11A 109.5 . . ?
C9A C11A H11B 109.5 . . ?
C9A C11A H11C 109.5 . . ?
H11A C11A H11B 109.5 . . ?
H11A C11A H11C 109.5 . . ?
H11B C11A H11C 109.5 . . ?
C3A C12A S1A 120.1(7) . . ?
C13A C12A S1A 111.0(7) . . ?
C13A C12A C3A 128.9(9) . . ?
C12A C13A H13A 124.8 . . ?
C12A C13A C14A 110.4(9) . . ?
C14A C13A H13A 124.8 . . ?
C13A C14A H14A 123.0 . . ?
C15A C14A C13A 114.0(10) . . ?
C15A C14A H14A 123.0 . . ?
S1A C15A H15A 124.0 . . ?
C14A C15A S1A 112.1(9) . . ?
C14A C15A H15A 124.0 . . ?
C7A C16A S2A 122.6(8) . . ?
C17A C16A S2A 110.3(7) . . ?
C17A C16A C7A 126.3(9) . . ?
C16A C17A H17A 123.8 . . ?
C16A C17A C18A 112.4(10) . . ?
C18A C17A H17A 123.8 . . ?
C17A C18A H18A 123.6 . . ?
C19A C18A C17A 112.8(10) . . ?
C19A C18A H18A 123.6 . . ?
S2A C19A H19A 123.9 . . ?
C18A C19A S2A 112.2(8) . . ?
C18A C19A H19A 123.9 . . ?
O1A C20A O2A 120.0(10) . . ?
O1A C20A C2A 124.7(10) . . ?
O2A C20A C2A 115.2(9) . . ?
O2A C21A H21A 110.3 . . ?
O2A C21A H21B 110.3 . . ?
O2A C21A C22A 107.1(8) . . ?
H21A C21A H21B 108.5 . . ?
C22A C21A H21A 110.3 . . ?
C22A C21A H21B 110.3 . . ?
C21A C22A H22A 109.5 . . ?
C21A C22A H22B 109.5 . . ?
C21A C22A H22C 109.5 . . ?
H22A C22A H22B 109.5 . . ?
H22A C22A H22C 109.5 . . ?
H22B C22A H22C 109.5 . . ?
O3A C23A O4A 121.8(10) . . ?
O3A C23A C8A 127.3(10) . . ?
O4A C23A C8A 110.7(9) . . ?
O4A C24A H24A 109.4 . . ?
O4A C24A H24B 109.4 . . ?
H24A C24A H24B 108.0 . . ?
C25A C24A O4A 111.0(11) . . ?
C25A C24A H24A 109.4 . . ?
C25A C24A H24B 109.4 . . ?
C24A C25A H25A 109.5 . . ?
C24A C25A H25B 109.5 . . ?
C24A C25A H25C 109.5 . . ?
H25A C25A H25B 109.5 . . ?
H25A C25A H25C 109.5 . . ?
H25B C25A H25C 109.5 . . ?
F1A B1A N1A 107.9(8) . . ?
F1A B1A N2A 111.3(9) . . ?
F2A B1A F1A 110.5(9) . . ?
F2A B1A N1A 108.6(9) . . ?
F2A B1A N2A 110.9(9) . . ?
N2A B1A N1A 107.5(8) . . ?
C15B S1B C12B 91.5(6) . . ?
C19B S2B C16B 92.5(5) . . ?
C20B O2B C21B 118.9(8) . . ?
C23B O4B C24B 117.1(8) . . ?
C1B N1B C4B 106.9(8) . . ?
C1B N1B B1B 127.6(8) . . ?
C4B N1B B1B 125.4(8) . . ?
C6B N2B B1B 122.5(8) . . ?
C9B N2B C6B 108.5(8) . . ?
C9B N2B B1B 129.0(8) . . ?
N1B C1B C2B 110.0(8) . . ?
N1B C1B C10B 121.9(9) . . ?
C2B C1B C10B 128.0(9) . . ?
C1B C2B C20B 122.4(10) . . ?
C3B C2B C1B 107.5(8) . . ?
C3B C2B C20B 129.6(10) . . ?
C2B C3B C4B 105.5(9) . . ?
C2B C3B C12B 130.8(9) . . ?
C4B C3B C12B 123.7(9) . . ?
N1B C4B C3B 110.0(8) . . ?
C5B C4B N1B 119.9(8) . . ?
C5B C4B C3B 130.0(9) . . ?
C4B C5B H5B 118.3 . . ?
C4B C5B C6B 123.3(9) . . ?
C6B C5B H5B 118.3 . . ?
N2B C6B C7B 106.4(8) . . ?
C5B C6B N2B 120.5(9) . . ?
C5B C6B C7B 133.0(9) . . ?
C6B C7B C16B 122.7(8) . . ?
C8B C7B C6B 107.5(8) . . ?
C8B C7B C16B 129.8(9) . . ?
C7B C8B C23B 126.9(9) . . ?
C9B C8B C7B 106.5(9) . . ?
C9B C8B C23B 126.6(9) . . ?
N2B C9B C8B 111.0(9) . . ?
N2B C9B C11B 120.5(9) . . ?
C8B C9B C11B 128.5(9) . . ?
C1B C10B H10D 109.5 . . ?
C1B C10B H10E 109.5 . . ?
C1B C10B H10F 109.5 . . ?
H10D C10B H10E 109.5 . . ?
H10D C10B H10F 109.5 . . ?
H10E C10B H10F 109.5 . . ?
C9B C11B H11D 109.5 . . ?
C9B C11B H11E 109.5 . . ?
C9B C11B H11F 109.5 . . ?
H11D C11B H11E 109.5 . . ?
H11D C11B H11F 109.5 . . ?
H11E C11B H11F 109.5 . . ?
C3B C12B S1B 123.5(8) . . ?
C13B C12B S1B 111.2(7) . . ?
C13B C12B C3B 125.1(9) . . ?
C12B C13B H13B 124.8 . . ?
C12B C13B C14B 110.4(10) . . ?
C14B C13B H13B 124.8 . . ?
C13B C14B H14B 122.7 . . ?
C15B C14B C13B 114.5(11) . . ?
C15B C14B H14B 122.7 . . ?
S1B C15B H15B 123.9 . . ?
C14B C15B S1B 112.2(9) . . ?
C14B C15B H15B 123.9 . . ?
C7B C16B S2B 119.6(7) . . ?
C17B C16B S2B 112.5(7) . . ?
C17B C16B C7B 127.9(9) . . ?
C16B C17B H17B 125.3 . . ?
C16B C17B C18B 109.5(9) . . ?
C18B C17B H17B 125.3 . . ?
C17B C18B H18B 122.7 . . ?
C19B C18B C17B 114.5(10) . . ?
C19B C18B H18B 122.7 . . ?
S2B C19B H19B 124.5 . . ?
C18B C19B S2B 110.9(8) . . ?
C18B C19B H19B 124.5 . . ?
O1B C20B O2B 121.1(11) . . ?
O1B C20B C2B 124.5(12) . . ?
O2B C20B C2B 114.4(9) . . ?
O2B C21B H21C 109.9 . . ?
O2B C21B H21D 109.9 . . ?
O2B C21B C22B 109.0(8) . . ?
H21C C21B H21D 108.3 . . ?
C22B C21B H21C 109.9 . . ?
C22B C21B H21D 109.9 . . ?
C21B C22B H22D 109.5 . . ?
C21B C22B H22E 109.5 . . ?
C21B C22B H22F 109.5 . . ?
H22D C22B H22E 109.5 . . ?
H22D C22B H22F 109.5 . . ?
H22E C22B H22F 109.5 . . ?
O3B C23B O4B 121.0(10) . . ?
O3B C23B C8B 123.5(10) . . ?
O4B C23B C8B 115.3(9) . . ?
O4B C24B H24C 110.3 . . ?
O4B C24B H24D 110.3 . . ?
O4B C24B C25B 107.2(8) . . ?
H24C C24B H24D 108.5 . . ?
C25B C24B H24C 110.3 . . ?
C25B C24B H24D 110.3 . . ?
C24B C25B H25D 109.5 . . ?
C24B C25B H25E 109.5 . . ?
C24B C25B H25F 109.5 . . ?
H25D C25B H25E 109.5 . . ?
H25D C25B H25F 109.5 . . ?
H25E C25B H25F 109.5 . . ?
F1B B1B N1B 110.5(9) . . ?
F1B B1B N2B 108.3(8) . . ?
F2B B1B F1B 108.2(9) . . ?
F2B B1B N1B 111.6(9) . . ?
F2B B1B N2B 110.1(8) . . ?
N1B B1B N2B 108.1(8) . . ?

loop_
_geom_bond_atom_site_label_1
_geom_bond_atom_site_label_2
_geom_bond_distance
_geom_bond_site_symmetry_2
_geom_bond_publ_flag
S1A C12A 1.734(9) . ?
S1A C15A 1.686(12) . ?
S2A C16A 1.734(9) . ?
S2A C19A 1.687(11) . ?
F1A B1A 1.400(13) . ?
F2A B1A 1.367(14) . ?
O1A C20A 1.208(11) . ?
O2A C20A 1.335(11) . ?
O2A C21A 1.442(10) . ?
O3A C23A 1.192(12) . ?
O4A C23A 1.344(12) . ?
O4A C24A 1.443(11) . ?
N1A C1A 1.335(11) . ?
N1A C4A 1.404(11) . ?
N1A B1A 1.595(13) . ?
N2A C6A 1.412(11) . ?
N2A C9A 1.332(11) . ?
N2A B1A 1.535(13) . ?
C1A C2A 1.417(12) . ?
C1A C10A 1.482(12) . ?
C2A C3A 1.391(12) . ?
C2A C20A 1.462(14) . ?
C3A C4A 1.409(13) . ?
C3A C12A 1.463(13) . ?
C4A C5A 1.381(12) . ?
C5A H5A 0.9500 . ?
C5A C6A 1.356(12) . ?
C6A C7A 1.396(12) . ?
C7A C8A 1.398(12) . ?
C7A C16A 1.479(12) . ?
C8A C9A 1.430(12) . ?
C8A C23A 1.451(13) . ?
C9A C11A 1.475(12) . ?
C10A H10A 0.9800 . ?
C10A H10B 0.9800 . ?
C10A H10C 0.9800 . ?
C11A H11A 0.9800 . ?
C11A H11B 0.9800 . ?
C11A H11C 0.9800 . ?
C12A C13A 1.387(13) . ?
C13A H13A 0.9500 . ?
C13A C14A 1.438(13) . ?
C14A H14A 0.9500 . ?
C14A C15A 1.348(15) . ?
C15A H15A 0.9500 . ?
C16A C17A 1.360(13) . ?
C17A H17A 0.9500 . ?
C17A C18A 1.422(13) . ?
C18A H18A 0.9500 . ?
C18A C19A 1.347(14) . ?
C19A H19A 0.9500 . ?
C21A H21A 0.9900 . ?
C21A H21B 0.9900 . ?
C21A C22A 1.501(12) . ?
C22A H22A 0.9800 . ?
C22A H22B 0.9800 . ?
C22A H22C 0.9800 . ?
C24A H24A 0.9900 . ?
C24A H24B 0.9900 . ?
C24A C25A 1.429(15) . ?
C25A H25A 0.9800 . ?
C25A H25B 0.9800 . ?
C25A H25C 0.9800 . ?
S1B C12B 1.712(10) . ?
S1B C15B 1.702(12) . ?
S2B C16B 1.710(10) . ?
S2B C19B 1.691(10) . ?
F1B B1B 1.395(13) . ?
F2B B1B 1.377(13) . ?
O1B C20B 1.211(11) . ?
O2B C20B 1.330(13) . ?
O2B C21B 1.441(11) . ?
O3B C23B 1.217(11) . ?
O4B C23B 1.315(11) . ?
O4B C24B 1.459(11) . ?
N1B C1B 1.341(11) . ?
N1B C4B 1.398(11) . ?
N1B B1B 1.523(13) . ?
N2B C6B 1.412(11) . ?
N2B C9B 1.336(11) . ?
N2B B1B 1.572(13) . ?
C1B C2B 1.417(13) . ?
C1B C10B 1.502(12) . ?
C2B C3B 1.398(13) . ?
C2B C20B 1.462(14) . ?
C3B C4B 1.408(12) . ?
C3B C12B 1.466(13) . ?
C4B C5B 1.360(12) . ?
C5B H5B 0.9500 . ?
C5B C6B 1.378(12) . ?
C6B C7B 1.428(12) . ?
C7B C8B 1.404(13) . ?
C7B C16B 1.497(13) . ?
C8B C9B 1.395(12) . ?
C8B C23B 1.448(13) . ?
C9B C11B 1.517(12) . ?
C10B H10D 0.9800 . ?
C10B H10E 0.9800 . ?
C10B H10F 0.9800 . ?
C11B H11D 0.9800 . ?
C11B H11E 0.9800 . ?
C11B H11F 0.9800 . ?
C12B C13B 1.373(14) . ?
C13B H13B 0.9500 . ?
C13B C14B 1.425(13) . ?
C14B H14B 0.9500 . ?
C14B C15B 1.302(15) . ?
C15B H15B 0.9500 . ?
C16B C17B 1.395(13) . ?
C17B H17B 0.9500 . ?
C17B C18B 1.420(12) . ?
C18B H18B 0.9500 . ?
C18B C19B 1.378(14) . ?
C19B H19B 0.9500 . ?
C21B H21C 0.9900 . ?
C21B H21D 0.9900 . ?
C21B C22B 1.469(13) . ?
C22B H22D 0.9800 . ?
C22B H22E 0.9800 . ?
C22B H22F 0.9800 . ?
C24B H24C 0.9900 . ?
C24B H24D 0.9900 . ?
C24B C25B 1.498(12) . ?
C25B H25D 0.9800 . ?
C25B H25E 0.9800 . ?
C25B H25F 0.9800 . ?

loop_
_geom_torsion_atom_site_label_1
_geom_torsion_atom_site_label_2
_geom_torsion_atom_site_label_3
_geom_torsion_atom_site_label_4
_geom_torsion
_geom_torsion_site_symmetry_1
_geom_torsion_site_symmetry_2
_geom_torsion_site_symmetry_3
_geom_torsion_site_symmetry_4
_geom_torsion_publ_flag
S1A C12A C13A C14A 0.1(11) . . . . ?
S2A C16A C17A C18A -2.7(12) . . . . ?
N1A C1A C2A C3A 0.0(12) . . . . ?
N1A C1A C2A C20A 177.0(10) . . . . ?
N1A C4A C5A C6A 3.3(16) . . . . ?
N2A C6A C7A C8A -0.4(11) . . . . ?
N2A C6A C7A C16A 176.5(9) . . . . ?
C1A N1A C4A C3A -2.8(12) . . . . ?
C1A N1A C4A C5A 174.9(9) . . . . ?
C1A N1A B1A F1A -58.7(14) . . . . ?
C1A N1A B1A F2A 61.2(13) . . . . ?
C1A N1A B1A N2A -178.8(9) . . . . ?
C1A C2A C3A C4A -1.6(11) . . . . ?
C1A C2A C3A C12A -176.3(10) . . . . ?
C1A C2A C20A O1A -166.2(12) . . . . ?
C1A C2A C20A O2A 10.7(16) . . . . ?
C2A C3A C4A N1A 2.7(12) . . . . ?
C2A C3A C4A C5A -174.6(11) . . . . ?
C2A C3A C12A S1A -136.3(10) . . . . ?
C2A C3A C12A C13A 43.9(18) . . . . ?
C3A C2A C20A O1A 10.3(18) . . . . ?
C3A C2A C20A O2A -172.8(10) . . . . ?
C3A C4A C5A C6A -179.5(11) . . . . ?
C3A C12A C13A C14A 179.9(10) . . . . ?
C4A N1A C1A C2A 1.7(11) . . . . ?
C4A N1A C1A C10A -177.0(9) . . . . ?
C4A N1A B1A F1A 122.9(10) . . . . ?
C4A N1A B1A F2A -117.2(10) . . . . ?
C4A N1A B1A N2A 2.8(14) . . . . ?
C4A C3A C12A S1A 50.0(14) . . . . ?
C4A C3A C12A C13A -129.9(12) . . . . ?
C4A C5A C6A N2A 3.3(15) . . . . ?
C4A C5A C6A C7A 177.7(11) . . . . ?
C5A C6A C7A C8A -175.4(11) . . . . ?
C5A C6A C7A C16A 1.5(17) . . . . ?
C6A N2A C9A C8A -0.4(11) . . . . ?
C6A N2A C9A C11A -179.8(9) . . . . ?
C6A N2A B1A F1A -114.1(10) . . . . ?
C6A N2A B1A F2A 122.5(10) . . . . ?
C6A N2A B1A N1A 3.9(13) . . . . ?
C6A C7A C8A C9A 0.2(11) . . . . ?
C6A C7A C8A C23A -173.0(11) . . . . ?
C6A C7A C16A S2A -126.4(9) . . . . ?
C6A C7A C16A C17A 43.3(15) . . . . ?
C7A C8A C9A N2A 0.1(11) . . . . ?
C7A C8A C9A C11A 179.5(10) . . . . ?
C7A C8A C23A O3A -178.9(12) . . . . ?
C7A C8A C23A O4A 5.4(16) . . . . ?
C7A C16A C17A C18A -173.4(9) . . . . ?
C8A C7A C16A S2A 49.7(14) . . . . ?
C8A C7A C16A C17A -140.6(12) . . . . ?
C9A N2A C6A C5A 176.1(9) . . . . ?
C9A N2A C6A C7A 0.5(11) . . . . ?
C9A N2A B1A F1A 62.1(14) . . . . ?
C9A N2A B1A F2A -61.3(13) . . . . ?
C9A N2A B1A N1A -179.9(9) . . . . ?
C9A C8A C23A O3A 8.7(19) . . . . ?
C9A C8A C23A O4A -166.9(9) . . . . ?
C10A C1A C2A C3A 178.5(10) . . . . ?
C10A C1A C2A C20A -4.5(18) . . . . ?
C12A S1A C15A C14A -1.1(9) . . . . ?
C12A C3A C4A N1A 177.7(9) . . . . ?
C12A C3A C4A C5A 0.4(19) . . . . ?
C12A C13A C14A C15A -1.0(13) . . . . ?
C13A C14A C15A S1A 1.4(13) . . . . ?
C15A S1A C12A C3A -179.3(8) . . . . ?
C15A S1A C12A C13A 0.6(8) . . . . ?
C16A S2A C19A C18A -0.3(9) . . . . ?
C16A C7A C8A C9A -176.3(10) . . . . ?
C16A C7A C8A C23A 10.5(19) . . . . ?
C16A C17A C18A C19A 2.6(14) . . . . ?
C17A C18A C19A S2A -1.2(13) . . . . ?
C19A S2A C16A C7A 172.8(8) . . . . ?
C19A S2A C16A C17A 1.7(9) . . . . ?
C20A O2A C21A C22A -179.7(10) . . . . ?
C20A C2A C3A C4A -178.8(10) . . . . ?
C20A C2A C3A C12A 6.6(18) . . . . ?
C21A O2A C20A O1A -5.4(15) . . . . ?
C21A O2A C20A C2A 177.5(9) . . . . ?
C23A O4A C24A C25A 85.0(13) . . . . ?
C23A C8A C9A N2A 174.1(9) . . . . ?
C23A C8A C9A C11A -6.5(16) . . . . ?
C24A O4A C23A O3A 6.2(17) . . . . ?
C24A O4A C23A C8A -177.9(10) . . . . ?
B1A N1A C1A C2A -176.9(10) . . . . ?
B1A N1A C1A C10A 4.4(16) . . . . ?
B1A N1A C4A C3A 175.9(9) . . . . ?
B1A N1A C4A C5A -6.4(15) . . . . ?
B1A N2A C6A C5A -7.1(15) . . . . ?
B1A N2A C6A C7A 177.3(9) . . . . ?
B1A N2A C9A C8A -177.1(9) . . . . ?
B1A N2A C9A C11A 3.5(16) . . . . ?
S1B C12B C13B C14B 2.2(11) . . . . ?
S2B C16B C17B C18B 3.1(11) . . . . ?
N1B C1B C2B C3B -1.6(12) . . . . ?
N1B C1B C2B C20B -174.4(10) . . . . ?
N1B C4B C5B C6B -1.9(15) . . . . ?
N2B C6B C7B C8B -0.1(11) . . . . ?
N2B C6B C7B C16B 178.4(9) . . . . ?
C1B N1B C4B C3B -2.9(11) . . . . ?
C1B N1B C4B C5B -179.2(9) . . . . ?
C1B N1B B1B F1B 63.3(13) . . . . ?
C1B N1B B1B F2B -57.2(14) . . . . ?
C1B N1B B1B N2B -178.4(9) . . . . ?
C1B C2B C3B C4B -0.2(12) . . . . ?
C1B C2B C3B C12B -178.4(10) . . . . ?
C1B C2B C20B O1B 15.5(19) . . . . ?
C1B C2B C20B O2B -165.8(10) . . . . ?
C2B C3B C4B N1B 1.9(11) . . . . ?
C2B C3B C4B C5B 177.7(11) . . . . ?
C2B C3B C12B S1B -58.3(15) . . . . ?
C2B C3B C12B C13B 127.2(12) . . . . ?
C3B C2B C20B O1B -155.5(13) . . . . ?
C3B C2B C20B O2B 23.2(18) . . . . ?
C3B C4B C5B C6B -177.3(11) . . . . ?
C3B C12B C13B C14B 177.3(9) . . . . ?
C4B N1B C1B C2B 2.8(11) . . . . ?
C4B N1B C1B C10B 179.9(9) . . . . ?
C4B N1B B1B F1B -121.5(10) . . . . ?
C4B N1B B1B F2B 118.0(10) . . . . ?
C4B N1B B1B N2B -3.2(14) . . . . ?
C4B C3B C12B S1B 123.8(10) . . . . ?
C4B C3B C12B C13B -50.7(15) . . . . ?
C4B C5B C6B N2B -2.2(16) . . . . ?
C4B C5B C6B C7B -180.0(11) . . . . ?
C5B C6B C7B C8B 177.8(11) . . . . ?
C5B C6B C7B C16B -3.6(18) . . . . ?
C6B N2B C9B C8B -1.7(12) . . . . ?
C6B N2B C9B C11B 178.7(9) . . . . ?
C6B N2B B1B F1B 118.8(9) . . . . ?
C6B N2B B1B F2B -123.0(10) . . . . ?
C6B N2B B1B N1B -0.9(13) . . . . ?
C6B C7B C8B C9B -0.9(11) . . . . ?
C6B C7B C8B C23B -180.0(10) . . . . ?
C6B C7B C16B S2B -42.6(13) . . . . ?
C6B C7B C16B C17B 137.9(11) . . . . ?
C7B C8B C9B N2B 1.6(12) . . . . ?
C7B C8B C9B C11B -178.9(10) . . . . ?
C7B C8B C23B O3B 12.6(18) . . . . ?
C7B C8B C23B O4B -172.6(10) . . . . ?
C7B C16B C17B C18B -177.3(9) . . . . ?
C8B C7B C16B S2B 135.7(10) . . . . ?
C8B C7B C16B C17B -43.9(17) . . . . ?
C9B N2B C6B C5B -177.2(9) . . . . ?
C9B N2B C6B C7B 1.1(11) . . . . ?
C9B N2B B1B F1B -60.3(13) . . . . ?
C9B N2B B1B F2B 57.8(14) . . . . ?
C9B N2B B1B N1B 180.0(9) . . . . ?
C9B C8B C23B O3B -166.3(11) . . . . ?
C9B C8B C23B O4B 8.5(16) . . . . ?
C10B C1B C2B C3B -178.6(10) . . . . ?
C10B C1B C2B C20B 8.6(18) . . . . ?
C12B S1B C15B C14B 2.3(10) . . . . ?
C12B C3B C4B N1B -179.7(9) . . . . ?
C12B C3B C4B C5B -4.0(17) . . . . ?
C12B C13B C14B C15B -0.5(14) . . . . ?
C13B C14B C15B S1B -1.5(14) . . . . ?
C15B S1B C12B C3B -177.7(9) . . . . ?
C15B S1B C12B C13B -2.6(8) . . . . ?
C16B S2B C19B C18B 1.5(9) . . . . ?
C16B C7B C8B C9B -179.3(10) . . . . ?
C16B C7B C8B C23B 1.6(18) . . . . ?
C16B C17B C18B C19B -2.0(13) . . . . ?
C17B C18B C19B S2B 0.0(12) . . . . ?
C19B S2B C16B C7B 177.7(8) . . . . ?
C19B S2B C16B C17B -2.7(8) . . . . ?
C20B O2B C21B C22B 174.8(10) . . . . ?
C20B C2B C3B C4B 171.9(11) . . . . ?
C20B C2B C3B C12B -6(2) . . . . ?
C21B O2B C20B O1B -0.6(18) . . . . ?
C21B O2B C20B C2B -179.3(10) . . . . ?
C23B O4B C24B C25B 169.5(10) . . . . ?
C23B C8B C9B N2B -179.3(10) . . . . ?
C23B C8B C9B C11B 0.2(18) . . . . ?
C24B O4B C23B O3B -3.1(15) . . . . ?
C24B O4B C23B C8B -178.1(9) . . . . ?
B1B N1B C1B C2B 178.7(10) . . . . ?
B1B N1B C1B C10B -4.2(16) . . . . ?
B1B N1B C4B C3B -179.0(9) . . . . ?
B1B N1B C4B C5B 4.8(15) . . . . ?
B1B N2B C6B C5B 3.6(14) . . . . ?
B1B N2B C6B C7B -178.1(9) . . . . ?
B1B N2B C9B C8B 177.5(9) . . . . ?
B1B N2B C9B C11B -2.1(15) . . . . ?

loop_
_twin_individual_id
_twin_individual_mass_fraction_refined
1 0.922(3)
2 0.078(3)
